data_4124269
loop_
_publ_author_name
'Ting, Chi P.'
'Maimone, Thomas J.'

_publ_section_title
;
 Total Synthesis of Hyperforin.
;
_journal_name_full 'Journal of the American Chemical Society'
_journal_page_first 150813145147009
_journal_paper_doi 10.1021/jacs.5b06939
_journal_year 2015
_chemical_formula_sum 'C27 H42 O3'
_chemical_formula_weight 414.60
_chemical_name_common Cpting-05280-Major-P1
_chemical_name_systematic maimone55
_space_group.centring_type P

_space_group_crystal_system monoclinic
_space_group_IT_number 14
_space_group_name_Hall '-P 2yn'
_space_group_name_H-M_alt 'P 1 21/n 1'
_symmetry_space_group_name_Hall '-P 2yn'
_symmetry_space_group_name_H-M 'P 1 21/n 1'
_atom_sites_solution_hydrogens geom
_atom_sites_solution_primary iterative
_atom_sites_solution_secondary difmap
_audit_creation_method SHELXL-2014/7
_cell_angle_alpha 90
_cell_angle_beta 94.577(2)
_cell_angle_gamma 90
_cell_formula_units_Z 4
_cell_length_a 6.9326(2)
_cell_length_b 20.5641(5)
_cell_length_c 17.2667(5)
_cell_measurement_reflns_used 9939
_cell_measurement_temperature 100(2)
_cell_measurement_theta_max 68.19
_cell_measurement_theta_min 3.35
_cell_volume 2453.74(12)
_computing_cell_refinement 'Bruker SAINT'
_computing_data_collection 'Bruker APEX2'
_computing_data_reduction 'Bruker SAINT'
_computing_molecular_graphics ORTEP-32
_computing_publication_material WinGX
_computing_structure_refinement SHELXL-2014
_computing_structure_solution SHELXT
_diffrn_ambient_temperature 100(2)
_diffrn_detector_area_resol_mean 8.366
_diffrn_measured_fraction_theta_full 0.998
_diffrn_measured_fraction_theta_max 0.989
_diffrn_measurement_device_type 'Bruker APEX-II CCD'
_diffrn_measurement_method 'phi and omega scans'
_diffrn_radiation_type CuK\a
_diffrn_radiation_wavelength 1.54178
_diffrn_reflns_av_R_equivalents 0.0657
_diffrn_reflns_av_unetI/netI 0.0433
_diffrn_reflns_Laue_measured_fraction_full 0.998
_diffrn_reflns_Laue_measured_fraction_max 0.989
_diffrn_reflns_limit_h_max 8
_diffrn_reflns_limit_h_min -7
_diffrn_reflns_limit_k_max 24
_diffrn_reflns_limit_k_min -24
_diffrn_reflns_limit_l_max 20
_diffrn_reflns_limit_l_min -18
_diffrn_reflns_number 36801
_diffrn_reflns_point_group_measured_fraction_full 0.998
_diffrn_reflns_point_group_measured_fraction_max 0.989
_diffrn_reflns_theta_full 67.000
_diffrn_reflns_theta_max 68.975
_diffrn_reflns_theta_min 3.348
_diffrn_source 'microfocus rotating anode'
_exptl_absorpt_coefficient_mu 0.549
_exptl_absorpt_correction_T_max 0.929
_exptl_absorpt_correction_T_min 0.860
_exptl_absorpt_correction_type multi-scan
_exptl_absorpt_process_details SADABS
_exptl_crystal_colour colorless
_exptl_crystal_density_diffrn 1.122
_exptl_crystal_description plate
_exptl_crystal_F_000 912
_exptl_crystal_size_max 0.060
_exptl_crystal_size_mid 0.040
_exptl_crystal_size_min 0.010
_refine_diff_density_max 0.232
_refine_diff_density_min -0.190
_refine_diff_density_rms 0.040
_refine_ls_extinction_method none
_refine_ls_goodness_of_fit_ref 1.019
_refine_ls_hydrogen_treatment constr
_refine_ls_matrix_type full
_refine_ls_number_parameters 280
_refine_ls_number_reflns 4502
_refine_ls_number_restraints 0
_refine_ls_restrained_S_all 1.019
_refine_ls_R_factor_all 0.0678
_refine_ls_R_factor_gt 0.0437
_refine_ls_shift/su_max 0.000
_refine_ls_shift/su_mean 0.000
_refine_ls_structure_factor_coef Fsqd
_refine_ls_weighting_details 'w=1/[\s^2^(Fo^2^)+(0.0516P)^2^+0.7425P] where P=(Fo^2^+2Fc^2^)/3'
_refine_ls_weighting_scheme calc
_refine_ls_wR_factor_gt 0.1054
_refine_ls_wR_factor_ref 0.1166
_reflns_Friedel_coverage 0.000
_reflns_number_gt 3294
_reflns_number_total 4502
_reflns_threshold_expression 'I > 2\s(I)'
_cod_data_source_file ja5b06939_si_001.cif
_cod_data_source_block maimone55
_cod_depositor_comments
;
The following automatic conversions were performed:

'_space_group.centring_type' value 'primitive' was replaced with the
value 'P' as specified in the replacement file
'/home/antanas/src/cod-tools/trunk/data/replacement-values/replacement_values.lst'.

Automatic conversion script
Id: cif_fix_values 5642 2017-10-24 12:04:52Z antanas 
;
_cod_database_code 4124269
_shelx_shelxl_version_number 2014/7
_shelx_space_group_comment
; 
The symmetry employed for this shelxl refinement is uniquely defined 
by the following loop, which should always be used as a source of 
symmetry information in preference to the above space-group names. 
They are only intended as comments. 
;
_shelx_estimated_absorpt_t_min 0.968
_shelx_estimated_absorpt_t_max 0.995

loop_
_space_group_symop_operation_xyz
'x, y, z'
'-x+1/2, y+1/2, -z+1/2'
'-x, -y, -z'
'x-1/2, -y-1/2, z-1/2'

loop_
_atom_site_label
_atom_site_type_symbol
_atom_site_fract_x
_atom_site_fract_y
_atom_site_fract_z
_atom_site_U_iso_or_equiv
_atom_site_adp_type
_atom_site_occupancy
_atom_site_site_symmetry_order
_atom_site_calc_flag
_atom_site_refinement_flags_posn
_atom_site_refinement_flags_adp
C1 C 0.5312(2) 0.72848(8) 0.65474(10) 0.0220(4) Uani 1 1 d . .
C2 C 0.5177(2) 0.65755(8) 0.69102(10) 0.0236(4) Uani 1 1 d . .
C3 C 0.3575(2) 0.66477(8) 0.75024(10) 0.0238(4) Uani 1 1 d . .
H3 H 0.2423 0.6398 0.7280 0.029 Uiso 1 1 calc R U
C4 C 0.2984(2) 0.73657(9) 0.74925(10) 0.0247(4) Uani 1 1 d . .
H4A H 0.1602 0.7413 0.7589 0.030 Uiso 1 1 calc R U
H4B H 0.3777 0.7613 0.7894 0.030 Uiso 1 1 calc R U
C5 C 0.3343(2) 0.76065(8) 0.66833(10) 0.0224(4) Uani 1 1 d . .
C6 C 0.1767(2) 0.73767(8) 0.60766(10) 0.0232(4) Uani 1 1 d . .
C7 C 0.2256(2) 0.72742(9) 0.52845(10) 0.0246(4) Uani 1 1 d . .
H7 H 0.1251 0.7244 0.4879 0.029 Uiso 1 1 calc R U
C8 C 0.4105(2) 0.72207(8) 0.51154(10) 0.0231(4) Uani 1 1 d . .
C9 C 0.5784(2) 0.73194(9) 0.56988(10) 0.0226(4) Uani 1 1 d . .
H9A H 0.6362 0.7750 0.5606 0.027 Uiso 1 1 calc R U
H9B H 0.6774 0.6986 0.5612 0.027 Uiso 1 1 calc R U
C10 C 0.7177(2) 0.63739(9) 0.72856(11) 0.0280(4) Uani 1 1 d . .
H10A H 0.7091 0.5939 0.7514 0.042 Uiso 1 1 calc R U
H10B H 0.7600 0.6686 0.7693 0.042 Uiso 1 1 calc R U
H10C H 0.8112 0.6368 0.6889 0.042 Uiso 1 1 calc R U
C11 C 0.4495(3) 0.60559(8) 0.63017(11) 0.0267(4) Uani 1 1 d . .
H11A H 0.3205 0.6184 0.6062 0.032 Uiso 1 1 calc R U
H11B H 0.5399 0.6055 0.5886 0.032 Uiso 1 1 calc R U
C12 C 0.4360(3) 0.53628(9) 0.66192(11) 0.0325(4) Uani 1 1 d . .
H12A H 0.5671 0.5216 0.6812 0.039 Uiso 1 1 calc R U
H12B H 0.3548 0.5368 0.7066 0.039 Uiso 1 1 calc R U
C13 C 0.3527(3) 0.48859(9) 0.60308(12) 0.0334(4) Uani 1 1 d . .
H13 H 0.4353 0.4754 0.5647 0.040 Uiso 1 1 calc R U
C14 C 0.1763(3) 0.46244(10) 0.59813(12) 0.0358(5) Uani 1 1 d . .
C15 C 0.0241(3) 0.47739(13) 0.65219(15) 0.0523(6) Uani 1 1 d . .
H15A H 0.0677 0.5134 0.6864 0.078 Uiso 1 1 calc R U
H15B H 0.0010 0.4389 0.6836 0.078 Uiso 1 1 calc R U
H15C H -0.0960 0.4897 0.6220 0.078 Uiso 1 1 calc R U
C16 C 0.1167(3) 0.41310(11) 0.53651(14) 0.0501(6) Uani 1 1 d . .
H16A H 0.2183 0.4093 0.5004 0.075 Uiso 1 1 calc R U
H16B H -0.0041 0.4270 0.5080 0.075 Uiso 1 1 calc R U
H16C H 0.0972 0.3708 0.5609 0.075 Uiso 1 1 calc R U
C17 C 0.4041(3) 0.63940(9) 0.83329(10) 0.0275(4) Uani 1 1 d . .
H17A H 0.4496 0.5938 0.8313 0.033 Uiso 1 1 calc R U
H17B H 0.5093 0.6658 0.8595 0.033 Uiso 1 1 calc R U
C18 C 0.2288(3) 0.64261(9) 0.87891(10) 0.0273(4) Uani 1 1 d . .
H18 H 0.1958 0.6843 0.8975 0.033 Uiso 1 1 calc R U
C19 C 0.1146(3) 0.59381(9) 0.89623(10) 0.0264(4) Uani 1 1 d . .
C20 C -0.0590(3) 0.60478(10) 0.94121(11) 0.0332(4) Uani 1 1 d . .
H20A H -0.0402 0.5827 0.9915 0.050 Uiso 1 1 calc R U
H20B H -0.1744 0.5873 0.9119 0.050 Uiso 1 1 calc R U
H20C H -0.0758 0.6515 0.9496 0.050 Uiso 1 1 calc R U
C21 C 0.1467(3) 0.52446(10) 0.87551(14) 0.0457(6) Uani 1 1 d . .
H21A H 0.2628 0.5211 0.8469 0.069 Uiso 1 1 calc R U
H21B H 0.0345 0.5084 0.8430 0.069 Uiso 1 1 calc R U
H21C H 0.1640 0.4984 0.9230 0.069 Uiso 1 1 calc R U
C22 C 0.3379(2) 0.83602(8) 0.66231(11) 0.0250(4) Uani 1 1 d . .
H22A H 0.4539 0.8525 0.6933 0.030 Uiso 1 1 calc R U
H22B H 0.3499 0.8483 0.6075 0.030 Uiso 1 1 calc R U
C23 C 0.1618(3) 0.86863(9) 0.68986(11) 0.0267(4) Uani 1 1 d . .
H23 H 0.1552 0.8709 0.7445 0.032 Uiso 1 1 calc R U
C24 C 0.0146(3) 0.89461(9) 0.64687(12) 0.0297(4) Uani 1 1 d . .
C25 C -0.0059(3) 0.89469(11) 0.55978(13) 0.0418(5) Uani 1 1 d . .
H25A H 0.1075 0.8738 0.5401 0.063 Uiso 1 1 calc R U
H25B H -0.0157 0.9396 0.5409 0.063 Uiso 1 1 calc R U
H25C H -0.1229 0.8707 0.5414 0.063 Uiso 1 1 calc R U
C26 C -0.1500(3) 0.92669(10) 0.68340(14) 0.0410(5) Uani 1 1 d . .
H26A H -0.1310 0.9224 0.7400 0.062 Uiso 1 1 calc R U
H26B H -0.2719 0.9058 0.6647 0.062 Uiso 1 1 calc R U
H26C H -0.1546 0.9729 0.6694 0.062 Uiso 1 1 calc R U
C27 C 0.3295(3) 0.69959(10) 0.37732(11) 0.0361(5) Uani 1 1 d . .
H27A H 0.2442 0.6634 0.3887 0.054 Uiso 1 1 calc R U
H27B H 0.3937 0.6899 0.3301 0.054 Uiso 1 1 calc R U
H27C H 0.2529 0.7394 0.3696 0.054 Uiso 1 1 calc R U
O1 O 0.67319(16) 0.76574(6) 0.70022(7) 0.0251(3) Uani 1 1 d . .
H1 H 0.7834 0.7580 0.6854 0.038 Uiso 1 1 calc R U
O2 O 0.00845(16) 0.73100(6) 0.62482(7) 0.0284(3) Uani 1 1 d . .
O3 O 0.47271(17) 0.70839(6) 0.44121(7) 0.0276(3) Uani 1 1 d . .

loop_
_atom_site_aniso_label
_atom_site_aniso_U_11
_atom_site_aniso_U_22
_atom_site_aniso_U_33
_atom_site_aniso_U_23
_atom_site_aniso_U_13
_atom_site_aniso_U_12
C1 0.0204(8) 0.0215(9) 0.0242(8) -0.0002(7) 0.0015(7) -0.0023(7)
C2 0.0197(8) 0.0237(9) 0.0274(9) 0.0026(7) 0.0010(7) 0.0010(7)
C3 0.0199(8) 0.0228(9) 0.0286(9) 0.0026(7) 0.0008(7) -0.0013(7)
C4 0.0231(8) 0.0254(9) 0.0260(9) 0.0006(7) 0.0043(7) 0.0005(7)
C5 0.0190(8) 0.0225(9) 0.0259(9) 0.0007(7) 0.0028(7) -0.0005(7)
C6 0.0196(8) 0.0179(9) 0.0322(9) 0.0037(7) 0.0029(7) 0.0011(7)
C7 0.0220(8) 0.0242(10) 0.0267(9) 0.0017(7) -0.0033(7) -0.0019(7)
C8 0.0263(9) 0.0175(9) 0.0255(8) 0.0008(7) 0.0024(7) -0.0027(7)
C9 0.0180(8) 0.0223(9) 0.0278(9) 0.0004(7) 0.0029(7) -0.0014(7)
C10 0.0215(8) 0.0292(10) 0.0334(10) 0.0058(8) 0.0017(7) 0.0013(8)
C11 0.0266(9) 0.0239(10) 0.0299(9) 0.0017(7) 0.0037(7) 0.0010(7)
C12 0.0343(10) 0.0249(10) 0.0383(10) 0.0036(8) 0.0034(8) -0.0004(8)
C13 0.0358(10) 0.0235(10) 0.0423(11) -0.0005(9) 0.0115(9) 0.0005(8)
C14 0.0374(11) 0.0281(11) 0.0427(11) -0.0007(9) 0.0086(9) -0.0010(9)
C15 0.0385(12) 0.0626(16) 0.0571(14) -0.0136(12) 0.0109(11) -0.0052(11)
C16 0.0494(13) 0.0418(13) 0.0606(15) -0.0142(12) 0.0146(11) -0.0126(11)
C17 0.0266(9) 0.0256(10) 0.0301(9) 0.0037(8) 0.0009(7) -0.0012(8)
C18 0.0343(10) 0.0241(10) 0.0237(9) 0.0017(7) 0.0036(8) 0.0027(8)
C19 0.0279(9) 0.0254(10) 0.0257(9) 0.0031(8) 0.0010(7) 0.0023(8)
C20 0.0351(10) 0.0322(11) 0.0333(10) 0.0045(8) 0.0088(8) 0.0008(8)
C21 0.0479(13) 0.0286(12) 0.0636(15) -0.0001(11) 0.0230(11) -0.0030(10)
C22 0.0202(8) 0.0232(10) 0.0315(9) 0.0008(8) 0.0013(7) -0.0024(7)
C23 0.0285(9) 0.0203(9) 0.0317(9) -0.0007(7) 0.0059(8) -0.0028(7)
C24 0.0254(9) 0.0202(9) 0.0434(11) -0.0019(8) 0.0019(8) -0.0046(7)
C25 0.0374(11) 0.0396(12) 0.0464(12) 0.0045(10) -0.0101(10) 0.0033(9)
C26 0.0289(10) 0.0253(11) 0.0692(15) -0.0051(10) 0.0060(10) 0.0011(8)
C27 0.0331(10) 0.0450(13) 0.0293(10) -0.0036(9) -0.0034(8) -0.0034(9)
O1 0.0176(5) 0.0278(7) 0.0293(6) -0.0027(5) -0.0006(5) -0.0023(5)
O2 0.0185(6) 0.0301(7) 0.0369(7) 0.0023(6) 0.0039(5) -0.0010(5)
O3 0.0267(6) 0.0327(7) 0.0233(6) -0.0010(5) 0.0008(5) -0.0022(5)

loop_
_atom_type_symbol
_atom_type_description
_atom_type_scat_dispersion_real
_atom_type_scat_dispersion_imag
_atom_type_scat_source
C C 0.0181 0.0091 'International Tables Vol C Tables 4.2.6.8 and 6.1.1.4'
H H 0.0000 0.0000 'International Tables Vol C Tables 4.2.6.8 and 6.1.1.4'
O O 0.0492 0.0322 'International Tables Vol C Tables 4.2.6.8 and 6.1.1.4'

loop_
_geom_angle_atom_site_label_1
_geom_angle_atom_site_label_2
_geom_angle_atom_site_label_3
_geom_angle
O1 C1 C9 108.11(13)
O1 C1 C5 105.28(13)
C9 C1 C5 112.55(14)
O1 C1 C2 109.49(13)
C9 C1 C2 116.32(14)
C5 C1 C2 104.53(13)
C10 C2 C11 108.44(14)
C10 C2 C3 114.19(14)
C11 C2 C3 108.22(14)
C10 C2 C1 109.46(14)
C11 C2 C1 112.95(14)
C3 C2 C1 103.62(13)
C4 C3 C17 111.96(15)
C4 C3 C2 106.57(14)
C17 C3 C2 117.87(14)
C4 C3 H3 106.6
C17 C3 H3 106.6
C2 C3 H3 106.6
C5 C4 C3 105.11(14)
C5 C4 H4A 110.7
C3 C4 H4A 110.7
C5 C4 H4B 110.7
C3 C4 H4B 110.7
H4A C4 H4B 108.8
C4 C5 C6 111.62(14)
C4 C5 C1 102.16(13)
C6 C5 C1 110.76(14)
C4 C5 C22 113.00(14)
C6 C5 C22 106.07(13)
C1 C5 C22 113.36(13)
O2 C6 C7 120.46(16)
O2 C6 C5 120.55(16)
C7 C6 C5 118.89(14)
C8 C7 C6 121.11(15)
C8 C7 H7 119.4
C6 C7 H7 119.4
C7 C8 O3 126.31(16)
C7 C8 C9 123.34(16)
O3 C8 C9 110.35(14)
C8 C9 C1 115.22(14)
C8 C9 H9A 108.5
C1 C9 H9A 108.5
C8 C9 H9B 108.5
C1 C9 H9B 108.5
H9A C9 H9B 107.5
C2 C10 H10A 109.5
C2 C10 H10B 109.5
H10A C10 H10B 109.5
C2 C10 H10C 109.5
H10A C10 H10C 109.5
H10B C10 H10C 109.5
C12 C11 C2 115.08(15)
C12 C11 H11A 108.5
C2 C11 H11A 108.5
C12 C11 H11B 108.5
C2 C11 H11B 108.5
H11A C11 H11B 107.5
C13 C12 C11 113.48(16)
C13 C12 H12A 108.9
C11 C12 H12A 108.9
C13 C12 H12B 108.9
C11 C12 H12B 108.9
H12A C12 H12B 107.7
C14 C13 C12 127.68(19)
C14 C13 H13 116.2
C12 C13 H13 116.2
C13 C14 C15 124.5(2)
C13 C14 C16 121.10(19)
C15 C14 C16 114.37(18)
C14 C15 H15A 109.5
C14 C15 H15B 109.5
H15A C15 H15B 109.5
C14 C15 H15C 109.5
H15A C15 H15C 109.5
H15B C15 H15C 109.5
C14 C16 H16A 109.5
C14 C16 H16B 109.5
H16A C16 H16B 109.5
C14 C16 H16C 109.5
H16A C16 H16C 109.5
H16B C16 H16C 109.5
C18 C17 C3 110.88(14)
C18 C17 H17A 109.5
C3 C17 H17A 109.5
C18 C17 H17B 109.5
C3 C17 H17B 109.5
H17A C17 H17B 108.1
C19 C18 C17 127.39(17)
C19 C18 H18 116.3
C17 C18 H18 116.3
C18 C19 C21 124.46(18)
C18 C19 C20 121.36(17)
C21 C19 C20 114.16(16)
C19 C20 H20A 109.5
C19 C20 H20B 109.5
H20A C20 H20B 109.5
C19 C20 H20C 109.5
H20A C20 H20C 109.5
H20B C20 H20C 109.5
C19 C21 H21A 109.5
C19 C21 H21B 109.5
H21A C21 H21B 109.5
C19 C21 H21C 109.5
H21A C21 H21C 109.5
H21B C21 H21C 109.5
C23 C22 C5 113.98(14)
C23 C22 H22A 108.8
C5 C22 H22A 108.8
C23 C22 H22B 108.8
C5 C22 H22B 108.8
H22A C22 H22B 107.7
C24 C23 C22 127.66(18)
C24 C23 H23 116.2
C22 C23 H23 116.2
C23 C24 C25 124.70(18)
C23 C24 C26 121.28(19)
C25 C24 C26 114.01(17)
C24 C25 H25A 109.5
C24 C25 H25B 109.5
H25A C25 H25B 109.5
C24 C25 H25C 109.5
H25A C25 H25C 109.5
H25B C25 H25C 109.5
C24 C26 H26A 109.5
C24 C26 H26B 109.5
H26A C26 H26B 109.5
C24 C26 H26C 109.5
H26A C26 H26C 109.5
H26B C26 H26C 109.5
O3 C27 H27A 109.5
O3 C27 H27B 109.5
H27A C27 H27B 109.5
O3 C27 H27C 109.5
H27A C27 H27C 109.5
H27B C27 H27C 109.5
C1 O1 H1 109.5
C8 O3 C27 117.81(14)

loop_
_geom_bond_atom_site_label_1
_geom_bond_atom_site_label_2
_geom_bond_distance
C1 O1 1.431(2)
C1 C9 1.528(2)
C1 C5 1.551(2)
C1 C2 1.593(2)
C2 C10 1.539(2)
C2 C11 1.546(2)
C2 C3 1.576(2)
C3 C4 1.532(2)
C3 C17 1.536(2)
C3 H3 1.0000
C4 C5 1.521(2)
C4 H4A 0.9900
C4 H4B 0.9900
C5 C6 1.527(2)
C5 C22 1.554(2)
C6 O2 1.234(2)
C6 C7 1.451(2)
C7 C8 1.342(2)
C7 H7 0.9500
C8 O3 1.350(2)
C8 C9 1.491(2)
C9 H9A 0.9900
C9 H9B 0.9900
C10 H10A 0.9800
C10 H10B 0.9800
C10 H10C 0.9800
C11 C12 1.533(3)
C11 H11A 0.9900
C11 H11B 0.9900
C12 C13 1.495(3)
C12 H12A 0.9900
C12 H12B 0.9900
C13 C14 1.332(3)
C13 H13 0.9500
C14 C15 1.495(3)
C14 C16 1.504(3)
C15 H15A 0.9800
C15 H15B 0.9800
C15 H15C 0.9800
C16 H16A 0.9800
C16 H16B 0.9800
C16 H16C 0.9800
C17 C18 1.502(2)
C17 H17A 0.9900
C17 H17B 0.9900
C18 C19 1.327(3)
C18 H18 0.9500
C19 C21 1.491(3)
C19 C20 1.501(2)
C20 H20A 0.9800
C20 H20B 0.9800
C20 H20C 0.9800
C21 H21A 0.9800
C21 H21B 0.9800
C21 H21C 0.9800
C22 C23 1.503(2)
C22 H22A 0.9900
C22 H22B 0.9900
C23 C24 1.325(3)
C23 H23 0.9500
C24 C25 1.499(3)
C24 C26 1.500(3)
C25 H25A 0.9800
C25 H25B 0.9800
C25 H25C 0.9800
C26 H26A 0.9800
C26 H26B 0.9800
C26 H26C 0.9800
C27 O3 1.435(2)
C27 H27A 0.9800
C27 H27B 0.9800
C27 H27C 0.9800
O1 H1 0.8400
